data_7216454
loop_
_publ_author_name
'Wang, Jiahong'
'Zhang, Yu'
'Zhang, Zaichao'
'Xu, Yan'

_publ_section_title
;
 Synthesis and structural characterization of three 3-D aluminogermanates
 with different topologies
;
_journal_issue 23
_journal_name_full CrystEngComm
_journal_page_first 5103
_journal_paper_doi 10.1039/c3ce42585a
_journal_volume 16
_journal_year 2014
_chemical_formula_moiety 'C2 H8 Al Ge3 N O8'
_chemical_formula_sum 'C2 H8 Al Ge3 N O8'
_chemical_formula_weight 418.84
_chemical_name_systematic
; 
 ? 
;
_space_group_IT_number 96
_symmetry_cell_setting tetragonal
_symmetry_space_group_name_Hall 'P 4nw 2abw'
_symmetry_space_group_name_H-M 'P 43 21 2'
_atom_sites_solution_hydrogens geom
_atom_sites_solution_primary direct
_atom_sites_solution_secondary difmap
_audit_creation_method SHELXL-97
_cell_angle_alpha 90.00
_cell_angle_beta 90.00
_cell_angle_gamma 90.00
_cell_formula_units_Z 4
_cell_length_a 10.3404(3)
_cell_length_b 10.3404(3)
_cell_length_c 9.4021(7)
_cell_measurement_reflns_used 7740
_cell_measurement_temperature 293(2)
_cell_measurement_theta_max 25.96
_cell_measurement_theta_min 2.78
_cell_volume 1005.31(9)
_computing_cell_refinement 'SAINT (Bruker, 2005)'
_computing_data_collection 'APEX2 (Bruker, 2005)'
_computing_data_reduction SAINT
_computing_molecular_graphics SHELXTL
_computing_publication_material SHELXTL
_computing_structure_refinement 'SHELXL-97 (Sheldrick, 1997)'
_computing_structure_solution 'SHELXS-97 (Sheldrick, 1990)'
_diffrn_ambient_temperature 293(2)
_diffrn_measured_fraction_theta_full 1.000
_diffrn_measured_fraction_theta_max 1.000
_diffrn_measurement_device_type 'Bruker Apex2 CCD'
_diffrn_measurement_method '\w scans'
_diffrn_radiation_monochromator graphite
_diffrn_radiation_source 'fine-focus sealed tube'
_diffrn_radiation_type MoK\a
_diffrn_radiation_wavelength 0.71073
_diffrn_reflns_av_R_equivalents 0.0285
_diffrn_reflns_av_sigmaI/netI 0.0181
_diffrn_reflns_limit_h_max 12
_diffrn_reflns_limit_h_min -12
_diffrn_reflns_limit_k_max 12
_diffrn_reflns_limit_k_min -12
_diffrn_reflns_limit_l_max 11
_diffrn_reflns_limit_l_min -11
_diffrn_reflns_number 7403
_diffrn_reflns_theta_full 25.50
_diffrn_reflns_theta_max 25.50
_diffrn_reflns_theta_min 2.79
_exptl_absorpt_coefficient_mu 9.023
_exptl_absorpt_correction_T_max 0.4107
_exptl_absorpt_correction_T_min 0.3867
_exptl_absorpt_correction_type multi-scan
_exptl_absorpt_process_details '(SADABS; Sheldrick, 2003)'
_exptl_crystal_colour colorless
_exptl_crystal_density_diffrn 2.767
_exptl_crystal_density_method 'not measured'
_exptl_crystal_description block
_exptl_crystal_F_000 800
_exptl_crystal_size_max 0.13
_exptl_crystal_size_mid 0.13
_exptl_crystal_size_min 0.12
_refine_diff_density_max 0.549
_refine_diff_density_min -0.792
_refine_diff_density_rms 0.131
_refine_ls_abs_structure_details 'Flack H D (1983), Acta Cryst. A39, 876-881'
_refine_ls_abs_structure_Flack 0.03(5)
_refine_ls_extinction_method none
_refine_ls_goodness_of_fit_ref 1.125
_refine_ls_hydrogen_treatment mixed
_refine_ls_matrix_type full
_refine_ls_number_parameters 77
_refine_ls_number_reflns 940
_refine_ls_number_restraints 7
_refine_ls_restrained_S_all 1.133
_refine_ls_R_factor_all 0.0271
_refine_ls_R_factor_gt 0.0253
_refine_ls_shift/su_max 0.049
_refine_ls_shift/su_mean 0.007
_refine_ls_structure_factor_coef Fsqd
_refine_ls_weighting_details 'calc w=1/[\s^2^(Fo^2^)+(0.0326P)^2^+6.5035P] where P=(Fo^2^+2Fc^2^)/3'
_refine_ls_weighting_scheme calc
_refine_ls_wR_factor_gt 0.0756
_refine_ls_wR_factor_ref 0.0765
_reflns_number_gt 892
_reflns_number_total 940
_reflns_threshold_expression >2sigma(I)
_cod_data_source_file c3ce42585a2.cif
_cod_data_source_block 1
_cod_depositor_comments
;
The following automatic conversions were performed:

'_symmetry_cell_setting' value 'Tetragonal' changed to 'tetragonal'
according to
/usr/data/users/saulius/crontab/automatic-downloads/current/RSC/lib/dictionaries/cif_core.dic
dictionary named 'cif_core.dic' version 2.4.2 from 2011-04-26.

Automatic conversion script
Id: cif_fix_values 2281 2013-09-26 08:29:07Z andrius 
;
_cod_database_code 7216454

loop_
_symmetry_equiv_pos_as_xyz
'x, y, z'
'-x, -y, z+1/2'
'-y+1/2, x+1/2, z+3/4'
'y+1/2, -x+1/2, z+1/4'
'-x+1/2, y+1/2, -z+3/4'
'x+1/2, -y+1/2, -z+1/4'
'y, x, -z'
'-y, -x, -z+1/2'

loop_
_atom_site_label
_atom_site_type_symbol
_atom_site_fract_x
_atom_site_fract_y
_atom_site_fract_z
_atom_site_U_iso_or_equiv
_atom_site_adp_type
_atom_site_occupancy
_atom_site_symmetry_multiplicity
_atom_site_calc_flag
_atom_site_refinement_flags
Ge1 Ge 0.36506(8) 0.07082(8) 0.09367(8) 0.0152(2) Uani 0.75 1 d P
Al1 Al 0.36506(8) 0.07082(8) 0.09367(8) 0.0152(2) Uani 0.25 1 d P
Ge2 Ge 0.43200(7) 0.56800(7) -0.2500 0.0069(2) Uani 0.75 2 d SP
Al2 Al 0.43200(7) 0.56800(7) -0.2500 0.0069(2) Uani 0.25 2 d SP
Ge3 Ge 0.36732(7) 0.36732(7) 0.0000 0.0099(2) Uani 0.75 2 d SP
Al3 Al 0.36732(7) 0.36732(7) 0.0000 0.0099(2) Uani 0.25 2 d SP
O1 O 0.4199(5) -0.0712(4) 0.0147(5) 0.0192(10) Uani 1 1 d .
O2 O 0.4414(5) 0.4264(4) -0.1533(5) 0.0231(10) Uani 1 1 d .
O3 O 0.1969(4) 0.0666(5) 0.1176(5) 0.0216(10) Uani 1 1 d .
O4 O 0.4053(5) 0.2058(4) -0.0062(6) 0.0255(11) Uani 1 1 d .
C1 C 0.6956(10) 0.2079(11) -0.1448(12) 0.069(4) Uani 1 1 d D
H1A H 0.7403 0.2400 -0.0633 0.104 Uiso 1 1 d R
H1B H 0.6069 0.1932 -0.1212 0.104 Uiso 1 1 d R
H1C H 0.7342 0.1285 -0.1747 0.104 Uiso 1 1 d R
N1 N 0.7309(16) 0.3288(13) -0.2164(17) 0.051(4) Uani 0.50 1 d PDU
H1D H 0.7860 0.3728 -0.1612 0.061 Uiso 0.50 1 d PR
H1E H 0.6597 0.3772 -0.2269 0.061 Uiso 0.50 1 d PR

loop_
_atom_site_aniso_label
_atom_site_aniso_U_11
_atom_site_aniso_U_22
_atom_site_aniso_U_33
_atom_site_aniso_U_23
_atom_site_aniso_U_13
_atom_site_aniso_U_12
Ge1 0.0155(4) 0.0134(4) 0.0166(4) -0.0005(3) -0.0012(3) -0.0001(4)
Al1 0.0155(4) 0.0134(4) 0.0166(4) -0.0005(3) -0.0012(3) -0.0001(4)
Ge2 0.0064(3) 0.0064(3) 0.0079(5) 0.0019(3) 0.0019(3) -0.0003(4)
Al2 0.0064(3) 0.0064(3) 0.0079(5) 0.0019(3) 0.0019(3) -0.0003(4)
Ge3 0.0096(3) 0.0096(3) 0.0103(5) 0.0034(3) -0.0034(3) -0.0011(4)
Al3 0.0096(3) 0.0096(3) 0.0103(5) 0.0034(3) -0.0034(3) -0.0011(4)
O1 0.025(2) 0.020(2) 0.012(2) -0.0081(19) 0.0036(19) 0.004(2)
O2 0.034(3) 0.012(2) 0.023(2) 0.005(2) 0.009(2) 0.003(2)
O3 0.013(2) 0.031(3) 0.021(2) 0.004(2) -0.0042(19) -0.001(2)
O4 0.029(3) 0.016(2) 0.031(3) 0.008(2) 0.008(2) 0.0043(19)
C1 0.054(6) 0.086(9) 0.067(7) -0.051(7) 0.029(6) -0.032(6)
N1 0.048(7) 0.042(7) 0.063(8) -0.026(6) -0.034(6) 0.010(6)

loop_
_atom_type_symbol
_atom_type_description
_atom_type_scat_dispersion_real
_atom_type_scat_dispersion_imag
_atom_type_scat_source
C C 0.0033 0.0016 'International Tables Vol C Tables 4.2.6.8 and 6.1.1.4'
H H 0.0000 0.0000 'International Tables Vol C Tables 4.2.6.8 and 6.1.1.4'
N N 0.0061 0.0033 'International Tables Vol C Tables 4.2.6.8 and 6.1.1.4'
O O 0.0106 0.0060 'International Tables Vol C Tables 4.2.6.8 and 6.1.1.4'
Al Al 0.0645 0.0514 'International Tables Vol C Tables 4.2.6.8 and 6.1.1.4'
Ge Ge 0.1547 1.8001 'International Tables Vol C Tables 4.2.6.8 and 6.1.1.4'

loop_
_geom_angle_atom_site_label_1
_geom_angle_atom_site_label_2
_geom_angle_atom_site_label_3
_geom_angle
_geom_angle_site_symmetry_1
_geom_angle_site_symmetry_3
O4 Ge1 O1 111.4(2) . 4
O4 Ge1 O1 111.7(2) . .
O1 Ge1 O1 108.5(3) 4 .
O4 Ge1 O3 109.1(2) . .
O1 Ge1 O3 105.0(2) 4 .
O1 Ge1 O3 110.9(2) . .
O2 Ge2 O2 100.5(3) . 8_664
O2 Ge2 O3 111.9(2) . 5_554
O2 Ge2 O3 108.4(2) 8_664 5_554
O2 Ge2 O3 108.4(2) . 3_554
O2 Ge2 O3 111.9(3) 8_664 3_554
O3 Ge2 O3 114.9(3) 5_554 3_554
O4 Ge3 O4 116.5(3) 7 .
O4 Ge3 O2 102.2(2) 7 7
O4 Ge3 O2 112.1(2) . 7
O4 Ge3 O2 112.1(2) 7 .
O4 Ge3 O2 102.2(2) . .
O2 Ge3 O2 112.1(3) 7 .
Al1 O1 Ge1 0.00(5) 3_544 3_544
Al1 O1 Ge1 137.0(3) 3_544 .
Ge1 O1 Ge1 137.0(3) 3_544 .
Ge2 O2 Ge3 135.1(3) . .
Al2 O3 Ge2 0.00(3) 4_455 4_455
Al2 O3 Ge1 132.9(3) 4_455 .
Ge2 O3 Ge1 132.9(3) 4_455 .
Ge3 O4 Ge1 135.2(3) . .
N1 C1 N1 43.0(11) . 8_664
N1 N1 C1 68.8(15) 8_664 .
N1 N1 C1 68.2(14) 8_664 8_664
C1 N1 C1 111.6(12) . 8_664

loop_
_geom_bond_atom_site_label_1
_geom_bond_atom_site_label_2
_geom_bond_distance
_geom_bond_site_symmetry_2
Ge1 O4 1.733(5) .
Ge1 O1 1.741(4) 4
Ge1 O1 1.740(4) .
Ge1 O3 1.754(4) .
Ge2 O2 1.727(5) .
Ge2 O2 1.727(5) 8_664
Ge2 O3 1.731(4) 5_554
Ge2 O3 1.731(4) 3_554
Ge3 O4 1.717(5) 7
Ge3 O4 1.717(5) .
Ge3 O2 1.743(4) 7
Ge3 O2 1.743(4) .
O1 Al1 1.741(4) 3_544
O1 Ge1 1.741(4) 3_544
O3 Al2 1.731(4) 4_455
O3 Ge2 1.731(4) 4_455
C1 N1 1.466(15) .
C1 N1 1.47(2) 8_664
N1 N1 1.08(3) 8_664
N1 C1 1.47(2) 8_664
